data_4117682
loop_
_publ_author_name
'Sebastien Monfette'
'Zo\"e R. Turner'
'Scott P. Semproni'
'Paul J. Chirik'

_publ_section_title
;
 Enantiopure C1-Symmetric Bis(imino)pyridine Cobalt Complexes for
 Asymmetric Alkene Hydrogenation
;
_journal_name_full 'Journal of the American Chemical Society'
_journal_page_first 4561
_journal_page_last 4564
_journal_paper_doi 10.1021/ja300503k
_journal_volume 134
_journal_year 2012
_chemical_absolute_configuration syn
_chemical_formula_moiety 'C29 H41 Cl Co N3, C4 H8 O1'
_chemical_formula_sum 'C33 H49 Cl Co N3 O'
_chemical_formula_weight 598.13
_space_group_IT_number 19
_symmetry_cell_setting orthorhombic
_symmetry_space_group_name_Hall 'P 2ac 2ab'
_symmetry_space_group_name_H-M 'P 21 21 21'
_atom_sites_solution_hydrogens geom
_atom_sites_solution_primary direct
_atom_sites_solution_secondary difmap
_audit_creation_method SHELXL-97
_audit_update_record
;
2011-05-12 # Formatted by publCIF
;
_cell_angle_alpha 90.00
_cell_angle_beta 90.00
_cell_angle_gamma 90.00
_cell_formula_units_Z 4
_cell_length_a 11.539(3)
_cell_length_b 16.475(4)
_cell_length_c 16.765(4)
_cell_measurement_reflns_used 9320
_cell_measurement_temperature 100(2)
_cell_measurement_theta_max 27.55
_cell_measurement_theta_min 2.43
_cell_volume 3187.1(14)
_computing_cell_refinement 'BRUKER, APEX II SOFTWARE SUITE'
_computing_data_collection 'BRUKER, APEX II SOFTWARE SUITE'
_computing_data_reduction 'BRUKER, APEX II SOFTWARE SUITE'
_computing_molecular_graphics 'Ortep-3 for Windows (Farrugia, 1997)'
_computing_structure_refinement 'SHELXL-97 (Sheldrick, 2008)'
_computing_structure_solution 'SIR-92 (Giacovazzo, 1994)'
_diffrn_ambient_temperature 100(2)
_diffrn_measured_fraction_theta_full 0.989
_diffrn_measured_fraction_theta_max 0.989
_diffrn_measurement_device_type 'Bruker APEX-II CCD'
_diffrn_measurement_method 'phi and omega scans'
_diffrn_radiation_monochromator graphite
_diffrn_radiation_source 'fine-focus sealed tube'
_diffrn_radiation_type MoK\a
_diffrn_radiation_wavelength 0.71073
_diffrn_reflns_av_R_equivalents 0.0246
_diffrn_reflns_av_sigmaI/netI 0.0237
_diffrn_reflns_limit_h_max 14
_diffrn_reflns_limit_h_min -14
_diffrn_reflns_limit_k_max 21
_diffrn_reflns_limit_k_min -21
_diffrn_reflns_limit_l_max 21
_diffrn_reflns_limit_l_min -21
_diffrn_reflns_number 35923
_diffrn_reflns_theta_full 27.57
_diffrn_reflns_theta_max 27.57
_diffrn_reflns_theta_min 1.73
_exptl_absorpt_coefficient_mu 0.651
_exptl_absorpt_correction_T_max 0.8979
_exptl_absorpt_correction_T_min 0.8630
_exptl_absorpt_correction_type multi-scan
_exptl_absorpt_process_details sadabs
_exptl_crystal_colour purple
_exptl_crystal_density_diffrn 1.247
_exptl_crystal_description block
_exptl_crystal_F_000 1280
_exptl_crystal_size_max 0.23
_exptl_crystal_size_mid 0.20
_exptl_crystal_size_min 0.17
_refine_diff_density_max 0.272
_refine_diff_density_min -0.188
_refine_diff_density_rms 0.035
_refine_ls_abs_structure_details 'Flack H D (1983), Acta Cryst. A39, 876-881'
_refine_ls_abs_structure_Flack 0.002(6)
_refine_ls_extinction_method none
_refine_ls_goodness_of_fit_ref 1.341
_refine_ls_hydrogen_treatment riding
_refine_ls_matrix_type full
_refine_ls_number_parameters 359
_refine_ls_number_reflns 7210
_refine_ls_number_restraints 0
_refine_ls_restrained_S_all 1.341
_refine_ls_R_factor_all 0.0215
_refine_ls_R_factor_gt 0.0202
_refine_ls_shift/su_max 0.002
_refine_ls_shift/su_mean 0.000
_refine_ls_structure_factor_coef Fsqd
_refine_ls_weighting_details 'calc w=1/[\s^2^(Fo^2^)+(0.0258P)^2^+0.0000P] where P=(Fo^2^+2Fc^2^)/3'
_refine_ls_weighting_scheme calc
_refine_ls_wR_factor_gt 0.0552
_refine_ls_wR_factor_ref 0.0557
_reflns_number_gt 6968
_reflns_number_total 7210
_reflns_threshold_expression >2\s(I)
_cod_data_source_file ja300503k_si_001_1.cif
_cod_data_source_block sm4
_cod_original_cell_volume 3187.1(13)
_cod_database_code 4117682

loop_
_symmetry_equiv_pos_as_xyz
'x, y, z'
'x+1/2, -y+1/2, -z'
'-x, y+1/2, -z+1/2'
'-x+1/2, -y, z+1/2'

loop_
_atom_site_label
_atom_site_type_symbol
_atom_site_fract_x
_atom_site_fract_y
_atom_site_fract_z
_atom_site_U_iso_or_equiv
_atom_site_adp_type
_atom_site_occupancy
_atom_site_symmetry_multiplicity
_atom_site_calc_flag
_atom_site_refinement_flags
C1 C 0.69184(12) 0.76516(9) 1.01401(8) 0.0293(3) Uani 1 1 d .
H1A H 0.6781 0.8235 1.0206 0.044 Uiso 1 1 calc R
H1B H 0.7075 0.7406 1.0662 0.044 Uiso 1 1 calc R
H1C H 0.6231 0.7398 0.9904 0.044 Uiso 1 1 calc R
C1S C 0.77492(14) 0.49073(10) 1.18753(9) 0.0347(3) Uani 1 1 d .
H1S1 H 0.6983 0.4766 1.1649 0.042 Uiso 1 1 calc R
H1S2 H 0.7927 0.5479 1.1741 0.042 Uiso 1 1 calc R
C2 C 0.79467(11) 0.75229(7) 0.95989(7) 0.0191(3) Uani 1 1 d .
C2S C 0.77570(18) 0.47813(11) 1.27744(10) 0.0425(4) Uani 1 1 d .
H2S1 H 0.8376 0.5103 1.3034 0.051 Uiso 1 1 calc R
H2S2 H 0.7000 0.4923 1.3015 0.051 Uiso 1 1 calc R
C3 C 0.85060(11) 0.67477(7) 0.95443(7) 0.0178(2) Uani 1 1 d .
C3S C 0.79972(14) 0.38771(10) 1.28312(9) 0.0336(3) Uani 1 1 d .
H3S1 H 0.7274 0.3557 1.2785 0.040 Uiso 1 1 calc R
H3S2 H 0.8388 0.3739 1.3339 0.040 Uiso 1 1 calc R
C4 C 0.83142(12) 0.60456(8) 0.99856(8) 0.0231(3) Uani 1 1 d .
H4 H 0.7732 0.6035 1.0386 0.028 Uiso 1 1 calc R
C4S C 0.87952(17) 0.37314(10) 1.21172(9) 0.0404(4) Uani 1 1 d .
H4S1 H 0.9614 0.3715 1.2293 0.048 Uiso 1 1 calc R
H4S2 H 0.8605 0.3208 1.1858 0.048 Uiso 1 1 calc R
C5 C 0.89832(13) 0.53581(8) 0.98347(8) 0.0269(3) Uani 1 1 d .
H5 H 0.8877 0.4880 1.0143 0.032 Uiso 1 1 calc R
C6 C 0.98110(12) 0.53760(8) 0.92269(8) 0.0238(3) Uani 1 1 d .
H6 H 1.0264 0.4908 0.9116 0.029 Uiso 1 1 calc R
C7 C 0.99677(10) 0.60834(7) 0.87849(7) 0.0175(2) Uani 1 1 d .
C8 C 1.07290(10) 0.62373(7) 0.81096(8) 0.0178(2) Uani 1 1 d .
C9 C 1.14746(12) 0.55662(8) 0.77761(9) 0.0260(3) Uani 1 1 d .
H9A H 1.1126 0.5360 0.7283 0.039 Uiso 1 1 calc R
H9B H 1.1531 0.5125 0.8167 0.039 Uiso 1 1 calc R
H9C H 1.2251 0.5778 0.7662 0.039 Uiso 1 1 calc R
C10 C 0.78971(11) 0.88723(7) 0.91136(8) 0.0200(3) Uani 1 1 d .
C11 C 0.69402(11) 0.90405(8) 0.86216(8) 0.0228(3) Uani 1 1 d .
C12 C 0.64482(12) 0.98140(9) 0.86687(9) 0.0296(3) Uani 1 1 d .
H12 H 0.5790 0.9940 0.8352 0.035 Uiso 1 1 calc R
C13 C 0.69055(13) 1.04003(9) 0.91697(9) 0.0322(3) Uani 1 1 d .
H13 H 0.6557 1.0922 0.9197 0.039 Uiso 1 1 calc R
C14 C 0.78735(13) 1.02269(8) 0.96327(9) 0.0284(3) Uani 1 1 d .
H14 H 0.8188 1.0636 0.9968 0.034 Uiso 1 1 calc R
C15 C 0.83891(12) 0.94628(8) 0.96116(8) 0.0222(3) Uani 1 1 d .
C16 C 0.64569(11) 0.84129(8) 0.80419(9) 0.0270(3) Uani 1 1 d .
H16 H 0.6877 0.7891 0.8139 0.032 Uiso 1 1 calc R
C17 C 0.51725(15) 0.82552(14) 0.81788(16) 0.0725(7) Uani 1 1 d .
H17A H 0.5050 0.8077 0.8730 0.109 Uiso 1 1 calc R
H17B H 0.4905 0.7831 0.7812 0.109 Uiso 1 1 calc R
H17C H 0.4735 0.8755 0.8082 0.109 Uiso 1 1 calc R
C18 C 0.6687(2) 0.86626(12) 0.71833(12) 0.0660(7) Uani 1 1 d .
H18A H 0.6280 0.9171 0.7069 0.099 Uiso 1 1 calc R
H18B H 0.6409 0.8237 0.6823 0.099 Uiso 1 1 calc R
H18C H 0.7521 0.8740 0.7105 0.099 Uiso 1 1 calc R
C19 C 0.94398(12) 0.92683(8) 1.01269(8) 0.0252(3) Uani 1 1 d .
H19 H 0.9808 0.8766 0.9907 0.030 Uiso 1 1 calc R
C20 C 0.90647(18) 0.90855(12) 1.09876(10) 0.0492(5) Uani 1 1 d .
H20A H 0.8661 0.9558 1.1209 0.074 Uiso 1 1 calc R
H20B H 0.9750 0.8966 1.1312 0.074 Uiso 1 1 calc R
H20C H 0.8543 0.8616 1.0991 0.074 Uiso 1 1 calc R
C21 C 1.03570(14) 0.99428(9) 1.01225(10) 0.0347(3) Uani 1 1 d .
H21A H 1.0592 1.0056 0.9572 0.052 Uiso 1 1 calc R
H21B H 1.1033 0.9767 1.0431 0.052 Uiso 1 1 calc R
H21C H 1.0032 1.0435 1.0362 0.052 Uiso 1 1 calc R
C22 C 1.13303(10) 0.71832(8) 0.70981(7) 0.0178(2) Uani 1 1 d .
H22 H 1.1643 0.6662 0.6881 0.021 Uiso 1 1 calc R
C23 C 1.23715(11) 0.77114(9) 0.73309(8) 0.0261(3) Uani 1 1 d .
H23A H 1.2098 0.8245 0.7507 0.039 Uiso 1 1 calc R
H23B H 1.2883 0.7777 0.6869 0.039 Uiso 1 1 calc R
H23C H 1.2799 0.7449 0.7766 0.039 Uiso 1 1 calc R
C24 C 1.05120(10) 0.75391(7) 0.64644(7) 0.0180(2) Uani 1 1 d .
H24 H 1.0119 0.8029 0.6691 0.022 Uiso 1 1 calc R
C25 C 0.95899(12) 0.69077(9) 0.62469(8) 0.0284(3) Uani 1 1 d .
H25A H 0.9113 0.6792 0.6724 0.034 Uiso 1 1 calc R
H25B H 0.9980 0.6397 0.6089 0.034 Uiso 1 1 calc R
C27 C 0.87929(13) 0.71836(11) 0.55657(8) 0.0343(4) Uani 1 1 d .
H27A H 0.8256 0.6737 0.5425 0.041 Uiso 1 1 calc R
H27B H 0.8323 0.7652 0.5746 0.041 Uiso 1 1 calc R
C28 C 0.94900(13) 0.74254(8) 0.48310(8) 0.0277(3) Uani 1 1 d .
H28A H 0.9892 0.6943 0.4614 0.033 Uiso 1 1 calc R
H28B H 0.8960 0.7636 0.4415 0.033 Uiso 1 1 calc R
C29 C 1.03757(13) 0.80737(8) 0.50450(8) 0.0282(3) Uani 1 1 d .
H29A H 0.9967 0.8572 0.5218 0.034 Uiso 1 1 calc R
H29B H 1.0839 0.8210 0.4566 0.034 Uiso 1 1 calc R
C30 C 1.11867(12) 0.77902(9) 0.57112(8) 0.0248(3) Uani 1 1 d .
H30A H 1.1730 0.8234 0.5847 0.030 Uiso 1 1 calc R
H30B H 1.1649 0.7323 0.5520 0.030 Uiso 1 1 calc R
N1 N 0.83917(9) 0.80687(6) 0.91092(6) 0.0173(2) Uani 1 1 d .
N2 N 0.93289(9) 0.67612(6) 0.89499(6) 0.0155(2) Uani 1 1 d .
N3 N 1.06593(8) 0.69824(6) 0.78351(6) 0.0160(2) Uani 1 1 d .
Cl1 Cl 1.01676(3) 0.890223(18) 0.80368(2) 0.02636(8) Uani 1 1 d .
Co1 Co 0.962592(13) 0.769430(9) 0.843347(9) 0.01382(5) Uani 1 1 d .
O1S O 0.86195(11) 0.43823(7) 1.15759(7) 0.0440(3) Uani 1 1 d .

loop_
_atom_site_aniso_label
_atom_site_aniso_U_11
_atom_site_aniso_U_22
_atom_site_aniso_U_33
_atom_site_aniso_U_23
_atom_site_aniso_U_13
_atom_site_aniso_U_12
C1 0.0321(7) 0.0249(7) 0.0311(7) -0.0007(6) 0.0167(6) -0.0002(6)
C1S 0.0393(8) 0.0349(8) 0.0300(8) 0.0027(7) 0.0006(7) 0.0027(7)
C2 0.0210(6) 0.0203(7) 0.0159(6) -0.0009(4) 0.0030(5) -0.0013(5)
C2S 0.0563(11) 0.0440(10) 0.0272(8) 0.0020(7) 0.0127(8) 0.0041(8)
C3 0.0211(6) 0.0186(6) 0.0138(6) 0.0001(5) -0.0001(5) -0.0022(5)
C3S 0.0396(8) 0.0371(8) 0.0242(7) 0.0055(6) 0.0037(6) -0.0090(7)
C4 0.0303(7) 0.0208(6) 0.0183(6) 0.0038(5) 0.0027(5) -0.0031(5)
C4S 0.0576(10) 0.0373(9) 0.0262(8) 0.0085(6) 0.0098(7) 0.0079(8)
C5 0.0398(8) 0.0180(6) 0.0231(7) 0.0068(5) -0.0023(6) -0.0025(6)
C6 0.0302(7) 0.0158(6) 0.0255(7) 0.0015(5) -0.0052(6) 0.0038(5)
C7 0.0196(6) 0.0157(5) 0.0172(6) -0.0015(5) -0.0053(5) 0.0002(5)
C8 0.0178(5) 0.0160(6) 0.0198(6) -0.0033(5) -0.0043(5) 0.0019(5)
C9 0.0270(7) 0.0194(7) 0.0316(7) -0.0045(6) 0.0009(6) 0.0056(6)
C10 0.0195(6) 0.0150(6) 0.0253(6) 0.0014(5) 0.0081(5) 0.0019(5)
C11 0.0171(6) 0.0197(6) 0.0317(8) 0.0041(5) 0.0049(5) 0.0004(5)
C12 0.0217(7) 0.0238(7) 0.0433(9) 0.0074(6) 0.0060(6) 0.0063(6)
C13 0.0316(8) 0.0184(7) 0.0466(9) 0.0032(6) 0.0150(7) 0.0079(6)
C14 0.0336(8) 0.0196(6) 0.0320(8) -0.0045(6) 0.0114(6) 0.0012(6)
C15 0.0246(6) 0.0196(6) 0.0224(6) 0.0002(5) 0.0090(6) 0.0003(5)
C16 0.0201(6) 0.0216(7) 0.0392(8) 0.0038(6) -0.0051(6) -0.0005(5)
C17 0.0278(9) 0.0772(15) 0.1124(19) -0.0384(15) 0.0049(11) -0.0172(10)
C18 0.117(2) 0.0425(11) 0.0387(10) 0.0023(8) -0.0122(12) -0.0332(12)
C19 0.0315(8) 0.0216(6) 0.0225(6) -0.0041(5) 0.0009(6) 0.0000(6)
C20 0.0527(11) 0.0662(13) 0.0286(8) 0.0083(8) -0.0004(8) -0.0178(10)
C21 0.0337(8) 0.0317(7) 0.0388(8) -0.0004(6) 0.0000(7) -0.0037(7)
C22 0.0157(5) 0.0209(6) 0.0169(6) -0.0014(5) 0.0015(4) 0.0000(5)
C23 0.0169(6) 0.0394(8) 0.0221(6) -0.0011(6) 0.0011(5) -0.0050(6)
C24 0.0172(6) 0.0202(6) 0.0167(6) 0.0002(4) 0.0016(5) -0.0009(4)
C25 0.0258(7) 0.0364(7) 0.0229(6) 0.0081(6) -0.0057(6) -0.0120(7)
C27 0.0283(7) 0.0483(10) 0.0265(7) 0.0056(7) -0.0108(6) -0.0105(7)
C28 0.0379(8) 0.0254(6) 0.0197(6) 0.0007(5) -0.0079(6) 0.0004(6)
C29 0.0369(8) 0.0271(7) 0.0205(6) 0.0044(5) -0.0005(6) -0.0018(7)
C30 0.0256(6) 0.0290(7) 0.0197(6) 0.0023(5) 0.0013(5) -0.0044(6)
N1 0.0178(5) 0.0149(5) 0.0193(5) -0.0014(4) 0.0010(4) 0.0000(4)
N2 0.0177(5) 0.0145(5) 0.0143(5) 0.0004(4) -0.0017(4) 0.0001(4)
N3 0.0150(5) 0.0181(5) 0.0150(5) -0.0016(4) -0.0011(4) 0.0004(4)
Cl1 0.03335(18) 0.01500(14) 0.03072(16) 0.00124(12) 0.01391(14) -0.00112(13)
Co1 0.01487(8) 0.01187(7) 0.01472(8) 0.00060(6) 0.00126(6) 0.00104(6)
O1S 0.0603(7) 0.0411(6) 0.0305(6) 0.0138(5) 0.0206(6) 0.0125(6)

loop_
_atom_type_symbol
_atom_type_description
_atom_type_scat_dispersion_real
_atom_type_scat_dispersion_imag
_atom_type_scat_source
C C 0.0033 0.0016 'International Tables Vol C Tables 4.2.6.8 and 6.1.1.4'
H H 0.0000 0.0000 'International Tables Vol C Tables 4.2.6.8 and 6.1.1.4'
N N 0.0061 0.0033 'International Tables Vol C Tables 4.2.6.8 and 6.1.1.4'
Cl Cl 0.1484 0.1585 'International Tables Vol C Tables 4.2.6.8 and 6.1.1.4'
Co Co 0.3494 0.9721 'International Tables Vol C Tables 4.2.6.8 and 6.1.1.4'
O O 0.0106 0.0060 'International Tables Vol C Tables 4.2.6.8 and 6.1.1.4'

loop_
_geom_angle_atom_site_label_1
_geom_angle_atom_site_label_2
_geom_angle_atom_site_label_3
_geom_angle
C2 C1 H1A 109.5
C2 C1 H1B 109.5
H1A C1 H1B 109.5
C2 C1 H1C 109.5
H1A C1 H1C 109.5
H1B C1 H1C 109.5
O1S C1S C2S 105.27(13)
O1S C1S H1S1 110.7
C2S C1S H1S1 110.7
O1S C1S H1S2 110.7
C2S C1S H1S2 110.7
H1S1 C1S H1S2 108.8
N1 C2 C3 113.04(11)
N1 C2 C1 125.71(12)
C3 C2 C1 121.17(11)
C3S C2S C1S 101.37(13)
C3S C2S H2S1 111.5
C1S C2S H2S1 111.5
C3S C2S H2S2 111.5
C1S C2S H2S2 111.5
H2S1 C2S H2S2 109.3
N2 C3 C4 120.54(11)
N2 C3 C2 110.02(11)
C4 C3 C2 129.43(12)
C2S C3S C4S 102.41(13)
C2S C3S H3S1 111.3
C4S C3S H3S1 111.3
C2S C3S H3S2 111.3
C4S C3S H3S2 111.3
H3S1 C3S H3S2 109.2
C3 C4 C5 119.42(12)
C3 C4 H4 120.3
C5 C4 H4 120.3
O1S C4S C3S 107.21(13)
O1S C4S H4S1 110.3
C3S C4S H4S1 110.3
O1S C4S H4S2 110.3
C3S C4S H4S2 110.3
H4S1 C4S H4S2 108.5
C4 C5 C6 119.59(12)
C4 C5 H5 120.2
C6 C5 H5 120.2
C5 C6 C7 119.64(12)
C5 C6 H6 120.2
C7 C6 H6 120.2
N2 C7 C6 120.40(12)
N2 C7 C8 109.93(10)
C6 C7 C8 129.64(11)
N3 C8 C7 113.48(11)
N3 C8 C9 126.16(12)
C7 C8 C9 120.33(11)
C8 C9 H9A 109.5
C8 C9 H9B 109.5
H9A C9 H9B 109.5
C8 C9 H9C 109.5
H9A C9 H9C 109.5
H9B C9 H9C 109.5
C11 C10 C15 122.05(12)
C11 C10 N1 119.27(12)
C15 C10 N1 118.68(11)
C12 C11 C10 117.76(13)
C12 C11 C16 120.39(13)
C10 C11 C16 121.85(12)
C13 C12 C11 121.04(14)
C13 C12 H12 119.5
C11 C12 H12 119.5
C12 C13 C14 120.12(13)
C12 C13 H13 119.9
C14 C13 H13 119.9
C13 C14 C15 120.99(14)
C13 C14 H14 119.5
C15 C14 H14 119.5
C14 C15 C10 117.98(13)
C14 C15 C19 121.06(13)
C10 C15 C19 120.95(12)
C17 C16 C18 111.05(17)
C17 C16 C11 112.07(14)
C18 C16 C11 110.86(12)
C17 C16 H16 107.5
C18 C16 H16 107.5
C11 C16 H16 107.5
C16 C17 H17A 109.5
C16 C17 H17B 109.5
H17A C17 H17B 109.5
C16 C17 H17C 109.5
H17A C17 H17C 109.5
H17B C17 H17C 109.5
C16 C18 H18A 109.5
C16 C18 H18B 109.5
H18A C18 H18B 109.5
C16 C18 H18C 109.5
H18A C18 H18C 109.5
H18B C18 H18C 109.5
C15 C19 C21 113.21(12)
C15 C19 C20 110.48(12)
C21 C19 C20 109.92(13)
C15 C19 H19 107.7
C21 C19 H19 107.7
C20 C19 H19 107.7
C19 C20 H20A 109.5
C19 C20 H20B 109.5
H20A C20 H20B 109.5
C19 C20 H20C 109.5
H20A C20 H20C 109.5
H20B C20 H20C 109.5
C19 C21 H21A 109.5
C19 C21 H21B 109.5
H21A C21 H21B 109.5
C19 C21 H21C 109.5
H21A C21 H21C 109.5
H21B C21 H21C 109.5
N3 C22 C23 108.72(10)
N3 C22 C24 109.71(9)
C23 C22 C24 116.14(11)
N3 C22 H22 107.3
C23 C22 H22 107.3
C24 C22 H22 107.3
C22 C23 H23A 109.5
C22 C23 H23B 109.5
H23A C23 H23B 109.5
C22 C23 H23C 109.5
H23A C23 H23C 109.5
H23B C23 H23C 109.5
C25 C24 C30 109.77(10)
C25 C24 C22 109.40(10)
C30 C24 C22 111.00(10)
C25 C24 H24 108.9
C30 C24 H24 108.9
C22 C24 H24 108.9
C24 C25 C27 113.09(11)
C24 C25 H25A 109.0
C27 C25 H25A 109.0
C24 C25 H25B 109.0
C27 C25 H25B 109.0
H25A C25 H25B 107.8
C28 C27 C25 111.25(12)
C28 C27 H27A 109.4
C25 C27 H27A 109.4
C28 C27 H27B 109.4
C25 C27 H27B 109.4
H27A C27 H27B 108.0
C29 C28 C27 110.34(11)
C29 C28 H28A 109.6
C27 C28 H28A 109.6
C29 C28 H28B 109.6
C27 C28 H28B 109.6
H28A C28 H28B 108.1
C28 C29 C30 111.64(11)
C28 C29 H29A 109.3
C30 C29 H29A 109.3
C28 C29 H29B 109.3
C30 C29 H29B 109.3
H29A C29 H29B 108.0
C29 C30 C24 111.79(11)
C29 C30 H30A 109.3
C24 C30 H30A 109.3
C29 C30 H30B 109.3
C24 C30 H30B 109.3
H30A C30 H30B 107.9
C2 N1 C10 117.89(10)
C2 N1 Co1 115.84(8)
C10 N1 Co1 126.24(8)
C7 N2 C3 120.37(10)
C7 N2 Co1 119.91(8)
C3 N2 Co1 119.61(8)
C8 N3 C22 117.69(10)
C8 N3 Co1 114.79(9)
C22 N3 Co1 127.49(8)
N2 Co1 N1 81.33(5)
N2 Co1 N3 81.38(5)
N1 Co1 N3 161.71(4)
N2 Co1 Cl1 168.02(3)
N1 Co1 Cl1 95.68(3)
N3 Co1 Cl1 102.46(4)
C1S O1S C4S 109.63(12)

loop_
_geom_bond_atom_site_label_1
_geom_bond_atom_site_label_2
_geom_bond_distance
C1 C2 1.5087(17)
C1 H1A 0.9800
C1 H1B 0.9800
C1 H1C 0.9800
C1S O1S 1.4172(19)
C1S C2S 1.522(2)
C1S H1S1 0.9900
C1S H1S2 0.9900
C2 N1 1.3214(16)
C2 C3 1.4339(17)
C2S C3S 1.518(2)
C2S H2S1 0.9900
C2S H2S2 0.9900
C3 N2 1.3766(16)
C3 C4 1.3908(17)
C3S C4S 1.529(2)
C3S H3S1 0.9900
C3S H3S2 0.9900
C4 C5 1.3939(19)
C4 H4 0.9500
C4S O1S 1.4194(18)
C4S H4S1 0.9900
C4S H4S2 0.9900
C5 C6 1.397(2)
C5 H5 0.9500
C6 C7 1.3928(17)
C6 H6 0.9500
C7 N2 1.3663(16)
C7 C8 1.4552(18)
C8 N3 1.3135(16)
C8 C9 1.5084(17)
C9 H9A 0.9800
C9 H9B 0.9800
C9 H9C 0.9800
C10 C11 1.4058(19)
C10 C15 1.4019(19)
C10 N1 1.4418(16)
C11 C12 1.3973(19)
C11 C16 1.525(2)
C12 C13 1.384(2)
C12 H12 0.9500
C13 C14 1.390(2)
C13 H13 0.9500
C14 C15 1.3929(19)
C14 H14 0.9500
C15 C19 1.523(2)
C16 C17 1.522(2)
C16 C18 1.520(3)
C16 H16 1.0000
C17 H17A 0.9800
C17 H17B 0.9800
C17 H17C 0.9800
C18 H18A 0.9800
C18 H18B 0.9800
C18 H18C 0.9800
C19 C21 1.5346(19)
C19 C20 1.536(2)
C19 H19 1.0000
C20 H20A 0.9800
C20 H20B 0.9800
C20 H20C 0.9800
C21 H21A 0.9800
C21 H21B 0.9800
C21 H21C 0.9800
C22 N3 1.4952(15)
C22 C23 1.5339(17)
C22 C24 1.5376(16)
C22 H22 1.0000
C23 H23A 0.9800
C23 H23B 0.9800
C23 H23C 0.9800
C24 C25 1.5321(17)
C24 C30 1.5400(17)
C24 H24 1.0000
C25 C27 1.5351(19)
C25 H25A 0.9900
C25 H25B 0.9900
C27 C28 1.524(2)
C27 H27A 0.9900
C27 H27B 0.9900
C28 C29 1.5212(19)
C28 H28A 0.9900
C28 H28B 0.9900
C29 C30 1.5302(19)
C29 H29A 0.9900
C29 H29B 0.9900
C30 H30A 0.9900
C30 H30B 0.9900
N1 Co1 1.9215(11)
N2 Co1 1.7973(10)
N3 Co1 1.9503(11)
Cl1 Co1 2.1893(5)
